data_4325346
loop_
_publ_author_name
'Dafa Chen'
'Annegret Ahrens-Botzong'
'Volker Sch\"unemann'
'Rosario Scopelliti'
'Xile Hu'

_publ_section_title
;
 Synthesis and Characterization of a Series of Model Complexes of the
 Active Site of [Fe]-Hydrogenase (Hmd)
;
_journal_name_full 'Inorganic Chemistry'
_journal_page_first 5249
_journal_page_last 5257
_journal_paper_doi 10.1021/ic200580z
_journal_volume 50
_journal_year 2011
_chemical_formula_moiety 'C35 H32 Fe N O3 P S'
_chemical_formula_sum 'C35 H32 Fe N O3 P S'
_chemical_formula_weight 633.50
_chemical_name_systematic
; 
 ? 
;
_space_group_IT_number 14
_symmetry_cell_setting monoclinic
_symmetry_space_group_name_Hall '-P 2ybc'
_symmetry_space_group_name_H-M 'P 1 21/c 1'
_atom_sites_solution_hydrogens geom
_atom_sites_solution_primary direct
_atom_sites_solution_secondary difmap
_audit_creation_method SHELXL-97
_cell_angle_alpha 90.00
_cell_angle_beta 102.833(10)
_cell_angle_gamma 90.00
_cell_formula_units_Z 4
_cell_length_a 15.649(3)
_cell_length_b 13.890(2)
_cell_length_c 14.8057(13)
_cell_measurement_reflns_used 143
_cell_measurement_temperature 100(2)
_cell_measurement_theta_max 19.099
_cell_measurement_theta_min 3.190
_cell_volume 3137.8(8)
_computing_cell_refinement 'Dirax/lsq (Duisenberg & Schreurs, 1989-2000)'
_computing_data_collection 'Collect (Bruker AXS BV, 1997-2004)'
_computing_data_reduction 'EvalCCD (Duisenberg & Schreurs, 1990-2000)'
_computing_molecular_graphics 'Bruker SHELXTL'
_computing_publication_material 'Bruker SHELXTL'
_computing_structure_refinement 'SHELXL-97 (Sheldrick, 1997)'
_computing_structure_solution 'SHELXS-97 (Sheldrick, 1990)'
_diffrn_ambient_temperature 100(2)
_diffrn_measured_fraction_theta_full 0.994
_diffrn_measured_fraction_theta_max 0.994
_diffrn_measurement_device_type 'Bruker APEX II CCD'
_diffrn_measurement_method 'phi and omega scans'
_diffrn_radiation_monochromator graphite
_diffrn_radiation_source 'fine-focus sealed tube'
_diffrn_radiation_type MoK\a
_diffrn_radiation_wavelength 0.71073
_diffrn_reflns_av_R_equivalents 0.0000
_diffrn_reflns_av_sigmaI/netI 0.0537
_diffrn_reflns_limit_h_max 19
_diffrn_reflns_limit_h_min -20
_diffrn_reflns_limit_k_max 18
_diffrn_reflns_limit_k_min -18
_diffrn_reflns_limit_l_max 19
_diffrn_reflns_limit_l_min -18
_diffrn_reflns_number 7201
_diffrn_reflns_theta_full 27.54
_diffrn_reflns_theta_max 27.54
_diffrn_reflns_theta_min 3.38
_exptl_absorpt_coefficient_mu 0.634
_exptl_absorpt_correction_T_max 1.0000
_exptl_absorpt_correction_T_min 0.7394
_exptl_absorpt_correction_type multi-scan
_exptl_absorpt_process_details 'SADABS V2.10, G.M. Sheldrick, 2003'
_exptl_crystal_colour red
_exptl_crystal_density_diffrn 1.341
_exptl_crystal_description prismatic
_exptl_crystal_F_000 1320
_exptl_crystal_size_max 0.34
_exptl_crystal_size_mid 0.28
_exptl_crystal_size_min 0.23
_refine_diff_density_max 1.150
_refine_diff_density_min -0.464
_refine_diff_density_rms 0.109
_refine_ls_extinction_method none
_refine_ls_goodness_of_fit_ref 1.191
_refine_ls_hydrogen_treatment riding
_refine_ls_matrix_type full
_refine_ls_number_parameters 380
_refine_ls_number_reflns 7201
_refine_ls_number_restraints 0
_refine_ls_restrained_S_all 1.191
_refine_ls_R_factor_all 0.0997
_refine_ls_R_factor_gt 0.0653
_refine_ls_shift/su_max 0.000
_refine_ls_shift/su_mean 0.000
_refine_ls_structure_factor_coef Fsqd
_refine_ls_weighting_details 'calc w=1/[\s^2^(Fo^2^)+(0.0311P)^2^+11.4903P] where P=(Fo^2^+2Fc^2^)/3'
_refine_ls_weighting_scheme calc
_refine_ls_wR_factor_gt 0.1390
_refine_ls_wR_factor_ref 0.1563
_reflns_number_gt 5254
_reflns_number_total 7201
_reflns_threshold_expression >2sigma(I)
_cod_data_source_file ic200580z_si_002_5.cif
_cod_data_source_block cdf096b
_cod_original_cell_volume 3137.9(8)
_cod_database_code 4325346

loop_
_symmetry_equiv_pos_as_xyz
'x, y, z'
'-x, y+1/2, -z+1/2'
'-x, -y, -z'
'x, -y-1/2, z-1/2'

loop_
_atom_site_label
_atom_site_type_symbol
_atom_site_fract_x
_atom_site_fract_y
_atom_site_fract_z
_atom_site_U_iso_or_equiv
_atom_site_adp_type
_atom_site_occupancy
_atom_site_symmetry_multiplicity
_atom_site_calc_flag
_atom_site_refinement_flags
Fe1 Fe 0.27213(4) 0.01842(4) 0.21077(4) 0.01648(14) Uani 1 1 d .
S1 S 0.26713(7) -0.10540(7) 0.10210(7) 0.0206(2) Uani 1 1 d .
P1 P 0.28813(6) 0.12945(7) 0.32653(7) 0.0158(2) Uani 1 1 d .
O1 O 0.1074(2) -0.0545(2) 0.2471(2) 0.0289(7) Uani 1 1 d .
O2 O 0.1678(2) 0.1330(2) 0.0610(2) 0.0304(7) Uani 1 1 d .
O3 O 0.36776(18) -0.04967(19) 0.30613(18) 0.0197(6) Uani 1 1 d .
N1 N 0.3935(2) 0.0396(2) 0.1926(2) 0.0188(7) Uani 1 1 d .
C1 C 0.1731(3) -0.0271(3) 0.2359(3) 0.0197(8) Uani 1 1 d .
C2 C 0.2089(3) 0.0887(3) 0.1201(3) 0.0206(8) Uani 1 1 d .
C3 C 0.2562(2) 0.0846(3) 0.4304(3) 0.0179(8) Uani 1 1 d .
C4 C 0.2529(3) -0.0141(3) 0.4487(3) 0.0199(8) Uani 1 1 d .
H4 H 0.2652 -0.0596 0.4054 0.024 Uiso 1 1 calc R
C5 C 0.2316(3) -0.0458(3) 0.5307(3) 0.0224(8) Uani 1 1 d .
H5 H 0.2286 -0.1128 0.5423 0.027 Uiso 1 1 calc R
C6 C 0.2148(3) 0.0200(3) 0.5950(3) 0.0228(8) Uani 1 1 d .
H6 H 0.2006 -0.0020 0.6507 0.027 Uiso 1 1 calc R
C7 C 0.2187(3) 0.1180(3) 0.5780(3) 0.0246(9) Uani 1 1 d .
H7 H 0.2075 0.1631 0.6223 0.030 Uiso 1 1 calc R
C8 C 0.2390(3) 0.1506(3) 0.4963(3) 0.0216(8) Uani 1 1 d .
H8 H 0.2412 0.2178 0.4849 0.026 Uiso 1 1 calc R
C9 C 0.2227(3) 0.2400(3) 0.3040(2) 0.0172(8) Uani 1 1 d .
C10 C 0.1332(3) 0.2315(3) 0.2647(3) 0.0212(8) Uani 1 1 d .
H10 H 0.1102 0.1708 0.2417 0.025 Uiso 1 1 calc R
C11 C 0.0773(3) 0.3102(3) 0.2586(3) 0.0267(9) Uani 1 1 d .
H11 H 0.0165 0.3031 0.2320 0.032 Uiso 1 1 calc R
C12 C 0.1110(3) 0.3994(3) 0.2918(3) 0.0254(9) Uani 1 1 d .
H12 H 0.0729 0.4532 0.2887 0.031 Uiso 1 1 calc R
C13 C 0.1996(3) 0.4102(3) 0.3293(3) 0.0236(9) Uani 1 1 d .
H13 H 0.2223 0.4714 0.3509 0.028 Uiso 1 1 calc R
C14 C 0.2560(3) 0.3306(3) 0.3355(3) 0.0199(8) Uani 1 1 d .
H14 H 0.3169 0.3382 0.3612 0.024 Uiso 1 1 calc R
C15 C 0.4012(2) 0.1670(3) 0.3713(2) 0.0164(7) Uani 1 1 d .
C16 C 0.4420(3) 0.2314(3) 0.3213(3) 0.0215(8) Uani 1 1 d .
H16 H 0.4101 0.2570 0.2642 0.026 Uiso 1 1 calc R
C17 C 0.5289(3) 0.2579(3) 0.3547(3) 0.0255(9) Uani 1 1 d .
H17 H 0.5560 0.3019 0.3208 0.031 Uiso 1 1 calc R
C18 C 0.5765(3) 0.2199(3) 0.4382(3) 0.0265(9) Uani 1 1 d .
H18 H 0.6357 0.2387 0.4614 0.032 Uiso 1 1 calc R
C19 C 0.5371(3) 0.1547(3) 0.4873(3) 0.0245(9) Uani 1 1 d .
H19 H 0.5696 0.1280 0.5436 0.029 Uiso 1 1 calc R
C20 C 0.4501(3) 0.1287(3) 0.4540(3) 0.0210(8) Uani 1 1 d .
H20 H 0.4235 0.0841 0.4879 0.025 Uiso 1 1 calc R
C21 C 0.4431(3) 0.0771(3) 0.1380(3) 0.0218(8) Uani 1 1 d .
C22 C 0.5328(3) 0.0618(3) 0.1588(3) 0.0287(10) Uani 1 1 d .
H22 H 0.5683 0.0887 0.1208 0.034 Uiso 1 1 calc R
C23 C 0.5706(3) 0.0063(3) 0.2363(3) 0.0285(10) Uani 1 1 d .
H23 H 0.6322 -0.0034 0.2513 0.034 Uiso 1 1 calc R
C24 C 0.5197(3) -0.0344(3) 0.2910(3) 0.0245(9) Uani 1 1 d .
H24 H 0.5448 -0.0723 0.3436 0.029 Uiso 1 1 calc R
C25 C 0.4286(3) -0.0173(3) 0.2657(3) 0.0187(8) Uani 1 1 d .
C26 C 0.3971(3) 0.1360(4) 0.0567(3) 0.0338(11) Uani 1 1 d .
H26A H 0.3491 0.0983 0.0192 0.051 Uiso 1 1 calc R
H26B H 0.4387 0.1537 0.0189 0.051 Uiso 1 1 calc R
H26C H 0.3733 0.1945 0.0788 0.051 Uiso 1 1 calc R
C27 C 0.1821(3) -0.1903(3) 0.1068(3) 0.0208(8) Uani 1 1 d .
C28 C 0.1906(3) -0.2558(3) 0.1819(3) 0.0214(8) Uani 1 1 d .
C29 C 0.1258(3) -0.3244(3) 0.1797(3) 0.0226(8) Uani 1 1 d .
H29 H 0.1306 -0.3665 0.2312 0.027 Uiso 1 1 calc R
C30 C 0.0535(3) -0.3343(3) 0.1050(3) 0.0260(9) Uani 1 1 d .
C31 C 0.0455(3) -0.2686(3) 0.0330(3) 0.0285(10) Uani 1 1 d .
H31 H -0.0036 -0.2729 -0.0176 0.034 Uiso 1 1 calc R
C32 C 0.1079(3) -0.1959(3) 0.0328(3) 0.0250(9) Uani 1 1 d .
C33 C 0.2691(3) -0.2566(3) 0.2622(3) 0.0278(9) Uani 1 1 d .
H33A H 0.2590 -0.3020 0.3094 0.042 Uiso 1 1 calc R
H33B H 0.2783 -0.1919 0.2891 0.042 Uiso 1 1 calc R
H33C H 0.3212 -0.2763 0.2404 0.042 Uiso 1 1 calc R
C34 C -0.0104(3) -0.4160(3) 0.1032(3) 0.0319(10) Uani 1 1 d .
H34A H -0.0650 -0.4015 0.0584 0.048 Uiso 1 1 calc R
H34B H -0.0225 -0.4239 0.1649 0.048 Uiso 1 1 calc R
H34C H 0.0149 -0.4756 0.0852 0.048 Uiso 1 1 calc R
C35 C 0.0945(3) -0.1263(4) -0.0476(3) 0.0378(12) Uani 1 1 d .
H35A H 0.0955 -0.0602 -0.0242 0.057 Uiso 1 1 calc R
H35B H 0.0378 -0.1389 -0.0896 0.057 Uiso 1 1 calc R
H35C H 0.1414 -0.1346 -0.0810 0.057 Uiso 1 1 calc R

loop_
_atom_site_aniso_label
_atom_site_aniso_U_11
_atom_site_aniso_U_22
_atom_site_aniso_U_33
_atom_site_aniso_U_23
_atom_site_aniso_U_13
_atom_site_aniso_U_12
Fe1 0.0186(3) 0.0135(3) 0.0170(3) 0.0003(2) 0.0031(2) 0.0006(2)
S1 0.0227(5) 0.0169(5) 0.0227(5) -0.0032(4) 0.0058(4) 0.0000(4)
P1 0.0184(5) 0.0130(4) 0.0156(4) 0.0011(4) 0.0031(4) 0.0001(4)
O1 0.0258(16) 0.0244(16) 0.0383(18) -0.0124(13) 0.0111(13) -0.0066(13)
O2 0.0317(17) 0.0286(17) 0.0284(16) 0.0057(13) 0.0011(13) 0.0056(13)
O3 0.0241(14) 0.0160(13) 0.0185(13) 0.0015(11) 0.0035(11) 0.0017(11)
N1 0.0223(17) 0.0163(16) 0.0172(16) -0.0030(12) 0.0029(13) 0.0001(13)
C1 0.029(2) 0.0130(18) 0.0170(18) -0.0052(15) 0.0043(16) 0.0048(16)
C2 0.023(2) 0.0178(19) 0.0213(19) -0.0022(16) 0.0059(16) -0.0009(16)
C3 0.0193(19) 0.0193(19) 0.0157(18) 0.0023(15) 0.0052(14) -0.0020(15)
C4 0.024(2) 0.0169(19) 0.0196(19) 0.0007(15) 0.0073(15) 0.0018(16)
C5 0.028(2) 0.0177(19) 0.023(2) 0.0075(16) 0.0102(17) 0.0026(16)
C6 0.024(2) 0.024(2) 0.0213(19) 0.0038(16) 0.0069(16) -0.0017(17)
C7 0.030(2) 0.021(2) 0.024(2) -0.0020(16) 0.0092(17) -0.0011(17)
C8 0.026(2) 0.0181(19) 0.021(2) -0.0017(15) 0.0048(16) -0.0036(16)
C9 0.023(2) 0.0148(18) 0.0147(18) 0.0018(14) 0.0072(15) 0.0009(15)
C10 0.027(2) 0.0171(19) 0.0209(19) 0.0026(15) 0.0087(16) 0.0011(16)
C11 0.020(2) 0.027(2) 0.033(2) 0.0051(18) 0.0049(17) 0.0042(17)
C12 0.029(2) 0.020(2) 0.029(2) 0.0019(17) 0.0106(18) 0.0073(17)
C13 0.036(2) 0.0143(19) 0.022(2) 0.0002(16) 0.0103(17) 0.0016(17)
C14 0.024(2) 0.0185(19) 0.0166(18) 0.0001(15) 0.0044(15) 0.0019(16)
C15 0.0165(18) 0.0178(18) 0.0146(17) -0.0017(14) 0.0031(14) 0.0015(14)
C16 0.024(2) 0.0181(19) 0.022(2) 0.0025(15) 0.0033(16) 0.0021(16)
C17 0.025(2) 0.021(2) 0.031(2) 0.0027(17) 0.0087(17) -0.0026(17)
C18 0.019(2) 0.024(2) 0.034(2) 0.0040(18) 0.0014(17) -0.0020(16)
C19 0.024(2) 0.022(2) 0.025(2) 0.0034(16) -0.0007(16) 0.0040(16)
C20 0.024(2) 0.0180(19) 0.0199(19) 0.0018(15) 0.0037(16) 0.0022(16)
C21 0.028(2) 0.0174(19) 0.0204(19) 0.0028(15) 0.0071(16) -0.0038(16)
C22 0.026(2) 0.033(2) 0.028(2) 0.0015(19) 0.0078(18) -0.0063(18)
C23 0.019(2) 0.037(3) 0.028(2) -0.0037(19) 0.0027(17) 0.0005(18)
C24 0.026(2) 0.025(2) 0.020(2) -0.0039(16) 0.0018(16) 0.0034(17)
C25 0.025(2) 0.0160(18) 0.0148(17) -0.0059(15) 0.0044(15) -0.0020(15)
C26 0.034(3) 0.040(3) 0.028(2) 0.015(2) 0.0069(19) -0.004(2)
C27 0.026(2) 0.0158(19) 0.022(2) -0.0029(15) 0.0087(16) 0.0021(15)
C28 0.026(2) 0.0181(19) 0.0203(19) -0.0040(15) 0.0059(16) 0.0039(16)
C29 0.030(2) 0.0158(19) 0.025(2) -0.0009(16) 0.0114(17) 0.0024(16)
C30 0.025(2) 0.023(2) 0.031(2) -0.0042(17) 0.0104(18) 0.0009(17)
C31 0.024(2) 0.028(2) 0.032(2) -0.0044(18) 0.0014(18) 0.0004(17)
C32 0.027(2) 0.023(2) 0.025(2) -0.0025(17) 0.0040(17) 0.0002(17)
C33 0.031(2) 0.020(2) 0.030(2) 0.0029(17) 0.0026(18) -0.0005(17)
C34 0.028(2) 0.030(2) 0.038(3) -0.004(2) 0.0075(19) -0.0065(19)
C35 0.042(3) 0.035(3) 0.031(2) 0.009(2) -0.003(2) -0.008(2)

loop_
_atom_type_symbol
_atom_type_description
_atom_type_scat_dispersion_real
_atom_type_scat_dispersion_imag
_atom_type_scat_source
C C 0.0033 0.0016 'International Tables Vol C Tables 4.2.6.8 and 6.1.1.4'
H H 0.0000 0.0000 'International Tables Vol C Tables 4.2.6.8 and 6.1.1.4'
N N 0.0061 0.0033 'International Tables Vol C Tables 4.2.6.8 and 6.1.1.4'
O O 0.0106 0.0060 'International Tables Vol C Tables 4.2.6.8 and 6.1.1.4'
P P 0.1023 0.0942 'International Tables Vol C Tables 4.2.6.8 and 6.1.1.4'
S S 0.1246 0.1234 'International Tables Vol C Tables 4.2.6.8 and 6.1.1.4'
Fe Fe 0.3463 0.8444 'International Tables Vol C Tables 4.2.6.8 and 6.1.1.4'

loop_
_geom_angle_atom_site_label_1
_geom_angle_atom_site_label_2
_geom_angle_atom_site_label_3
_geom_angle
C2 Fe1 C1 89.35(18)
C2 Fe1 N1 101.78(16)
C1 Fe1 N1 166.88(16)
C2 Fe1 O3 167.50(16)
C1 Fe1 O3 103.15(15)
N1 Fe1 O3 65.80(12)
C2 Fe1 P1 98.41(13)
C1 Fe1 P1 92.20(12)
N1 Fe1 P1 93.02(10)
O3 Fe1 P1 81.51(8)
C2 Fe1 S1 87.51(13)
C1 Fe1 S1 89.14(12)
N1 Fe1 S1 84.46(10)
O3 Fe1 S1 92.43(8)
P1 Fe1 S1 173.94(4)
C2 Fe1 C25 135.27(16)
C1 Fe1 C25 134.98(16)
N1 Fe1 C25 33.49(13)
O3 Fe1 C25 32.32(12)
P1 Fe1 C25 87.28(9)
S1 Fe1 C25 87.59(9)
C27 S1 Fe1 111.59(13)
C15 P1 C3 102.48(17)
C15 P1 C9 106.50(18)
C3 P1 C9 101.13(18)
C15 P1 Fe1 113.77(13)
C3 P1 Fe1 113.40(13)
C9 P1 Fe1 117.78(12)
C25 O3 Fe1 91.1(2)
C21 N1 C25 121.4(4)
C21 N1 Fe1 146.3(3)
C25 N1 Fe1 92.0(2)
O1 C1 Fe1 176.1(4)
O2 C2 Fe1 179.1(4)
C4 C3 C8 118.9(3)
C4 C3 P1 121.6(3)
C8 C3 P1 119.4(3)
C5 C4 C3 120.1(4)
C5 C4 H4 120.0
C3 C4 H4 120.0
C6 C5 C4 120.5(4)
C6 C5 H5 119.8
C4 C5 H5 119.8
C5 C6 C7 119.9(4)
C5 C6 H6 120.1
C7 C6 H6 120.1
C6 C7 C8 120.2(4)
C6 C7 H7 119.9
C8 C7 H7 119.9
C7 C8 C3 120.4(4)
C7 C8 H8 119.8
C3 C8 H8 119.8
C10 C9 C14 118.6(4)
C10 C9 P1 118.2(3)
C14 C9 P1 122.7(3)
C11 C10 C9 121.3(4)
C11 C10 H10 119.4
C9 C10 H10 119.4
C10 C11 C12 119.5(4)
C10 C11 H11 120.2
C12 C11 H11 120.2
C13 C12 C11 120.3(4)
C13 C12 H12 119.8
C11 C12 H12 119.8
C12 C13 C14 120.1(4)
C12 C13 H13 120.0
C14 C13 H13 120.0
C9 C14 C13 120.2(4)
C9 C14 H14 119.9
C13 C14 H14 119.9
C20 C15 C16 118.7(4)
C20 C15 P1 120.6(3)
C16 C15 P1 120.6(3)
C17 C16 C15 120.3(4)
C17 C16 H16 119.9
C15 C16 H16 119.9
C16 C17 C18 120.2(4)
C16 C17 H17 119.9
C18 C17 H17 119.9
C19 C18 C17 119.8(4)
C19 C18 H18 120.1
C17 C18 H18 120.1
C18 C19 C20 119.9(4)
C18 C19 H19 120.1
C20 C19 H19 120.1
C19 C20 C15 121.0(4)
C19 C20 H20 119.5
C15 C20 H20 119.5
N1 C21 C22 120.0(4)
N1 C21 C26 117.1(4)
C22 C21 C26 122.9(4)
C21 C22 C23 119.3(4)
C21 C22 H22 120.4
C23 C22 H22 120.4
C24 C23 C22 120.9(4)
C24 C23 H23 119.5
C22 C23 H23 119.5
C23 C24 C25 117.1(4)
C23 C24 H24 121.4
C25 C24 H24 121.4
O3 C25 N1 111.0(3)
O3 C25 C24 127.8(4)
N1 C25 C24 121.2(4)
O3 C25 Fe1 56.54(19)
N1 C25 Fe1 54.5(2)
C24 C25 Fe1 175.6(3)
C21 C26 H26A 109.5
C21 C26 H26B 109.5
H26A C26 H26B 109.5
C21 C26 H26C 109.5
H26A C26 H26C 109.5
H26B C26 H26C 109.5
C32 C27 C28 119.4(4)
C32 C27 S1 119.8(3)
C28 C27 S1 120.7(3)
C29 C28 C27 118.8(4)
C29 C28 C33 118.5(4)
C27 C28 C33 122.7(4)
C28 C29 C30 122.9(4)
C28 C29 H29 118.5
C30 C29 H29 118.5
C31 C30 C29 117.4(4)
C31 C30 C34 122.3(4)
C29 C30 C34 120.2(4)
C30 C31 C32 122.0(4)
C30 C31 H31 119.0
C32 C31 H31 119.0
C31 C32 C27 119.4(4)
C31 C32 C35 119.1(4)
C27 C32 C35 121.5(4)
C28 C33 H33A 109.5
C28 C33 H33B 109.5
H33A C33 H33B 109.5
C28 C33 H33C 109.5
H33A C33 H33C 109.5
H33B C33 H33C 109.5
C30 C34 H34A 109.5
C30 C34 H34B 109.5
H34A C34 H34B 109.5
C30 C34 H34C 109.5
H34A C34 H34C 109.5
H34B C34 H34C 109.5
C32 C35 H35A 109.5
C32 C35 H35B 109.5
H35A C35 H35B 109.5
C32 C35 H35C 109.5
H35A C35 H35C 109.5
H35B C35 H35C 109.5

loop_
_geom_bond_atom_site_label_1
_geom_bond_atom_site_label_2
_geom_bond_distance
Fe1 C2 1.773(4)
Fe1 C1 1.788(4)
Fe1 N1 1.998(3)
Fe1 O3 2.047(3)
Fe1 P1 2.2778(11)
Fe1 S1 2.3444(11)
Fe1 C25 2.453(4)
S1 C27 1.791(4)
P1 C15 1.823(4)
P1 C3 1.829(4)
P1 C9 1.835(4)
O1 C1 1.143(5)
O2 C2 1.143(5)
O3 C25 1.312(5)
N1 C21 1.343(5)
N1 C25 1.354(5)
C3 C4 1.400(5)
C3 C8 1.407(5)
C4 C5 1.400(5)
C4 H4 0.9500
C5 C6 1.387(6)
C5 H5 0.9500
C6 C7 1.389(6)
C6 H6 0.9500
C7 C8 1.393(6)
C7 H7 0.9500
C8 H8 0.9500
C9 C10 1.397(5)
C9 C14 1.401(5)
C10 C11 1.391(6)
C10 H10 0.9500
C11 C12 1.393(6)
C11 H11 0.9500
C12 C13 1.382(6)
C12 H12 0.9500
C13 C14 1.405(6)
C13 H13 0.9500
C14 H14 0.9500
C15 C20 1.397(5)
C15 C16 1.402(6)
C16 C17 1.389(6)
C16 H16 0.9500
C17 C18 1.397(6)
C17 H17 0.9500
C18 C19 1.388(6)
C18 H18 0.9500
C19 C20 1.389(6)
C19 H19 0.9500
C20 H20 0.9500
C21 C22 1.386(6)
C21 C26 1.502(6)
C22 C23 1.400(6)
C22 H22 0.9500
C23 C24 1.379(6)
C23 H23 0.9500
C24 C25 1.411(6)
C24 H24 0.9500
C26 H26A 0.9800
C26 H26B 0.9800
C26 H26C 0.9800
C27 C32 1.410(6)
C27 C28 1.420(6)
C28 C29 1.385(6)
C28 C33 1.509(6)
C29 C30 1.402(6)
C29 H29 0.9500
C30 C31 1.388(6)
C30 C34 1.508(6)
C31 C32 1.405(6)
C31 H31 0.9500
C32 C35 1.512(6)
C33 H33A 0.9800
C33 H33B 0.9800
C33 H33C 0.9800
C34 H34A 0.9800
C34 H34B 0.9800
C34 H34C 0.9800
C35 H35A 0.9800
C35 H35B 0.9800
C35 H35C 0.9800

loop_
_geom_torsion_atom_site_label_1
_geom_torsion_atom_site_label_2
_geom_torsion_atom_site_label_3
_geom_torsion_atom_site_label_4
_geom_torsion
C2 Fe1 S1 C27 -97.0(2)
C1 Fe1 S1 C27 -7.60(19)
N1 Fe1 S1 C27 160.92(17)
O3 Fe1 S1 C27 95.53(17)
C25 Fe1 S1 C27 127.49(17)
C2 Fe1 P1 C15 -115.69(19)
C1 Fe1 P1 C15 154.65(18)
N1 Fe1 P1 C15 -13.31(17)
O3 Fe1 P1 C15 51.67(16)
C25 Fe1 P1 C15 19.70(17)
C2 Fe1 P1 C3 127.71(19)
C1 Fe1 P1 C3 38.05(19)
N1 Fe1 P1 C3 -129.91(17)
O3 Fe1 P1 C3 -64.93(16)
C25 Fe1 P1 C3 -96.90(17)
C2 Fe1 P1 C9 10.0(2)
C1 Fe1 P1 C9 -79.71(19)
N1 Fe1 P1 C9 112.34(17)
O3 Fe1 P1 C9 177.32(17)
C25 Fe1 P1 C9 145.35(17)
C2 Fe1 O3 C25 -7.8(8)
C1 Fe1 O3 C25 171.3(2)
N1 Fe1 O3 C25 -1.2(2)
P1 Fe1 O3 C25 -98.4(2)
S1 Fe1 O3 C25 81.6(2)
C2 Fe1 N1 C21 -8.0(5)
C1 Fe1 N1 C21 139.5(7)
O3 Fe1 N1 C21 173.5(5)
P1 Fe1 N1 C21 -107.2(5)
S1 Fe1 N1 C21 78.3(5)
C25 Fe1 N1 C21 172.3(6)
C2 Fe1 N1 C25 179.7(2)
C1 Fe1 N1 C25 -32.8(7)
O3 Fe1 N1 C25 1.2(2)
P1 Fe1 N1 C25 80.5(2)
S1 Fe1 N1 C25 -94.0(2)
C15 P1 C3 C4 -101.9(3)
C9 P1 C3 C4 148.3(3)
Fe1 P1 C3 C4 21.2(4)
C15 P1 C3 C8 74.7(3)
C9 P1 C3 C8 -35.2(3)
Fe1 P1 C3 C8 -162.2(3)
C8 C3 C4 C5 0.9(6)
P1 C3 C4 C5 177.5(3)
C3 C4 C5 C6 -0.9(6)
C4 C5 C6 C7 0.3(6)
C5 C6 C7 C8 0.4(6)
C6 C7 C8 C3 -0.4(6)
C4 C3 C8 C7 -0.2(6)
P1 C3 C8 C7 -176.9(3)
C15 P1 C9 C10 177.0(3)
C3 P1 C9 C10 -76.2(3)
Fe1 P1 C9 C10 47.9(3)
C15 P1 C9 C14 -11.7(4)
C3 P1 C9 C14 95.0(3)
Fe1 P1 C9 C14 -140.9(3)
C14 C9 C10 C11 -1.5(6)
P1 C9 C10 C11 170.1(3)
C9 C10 C11 C12 0.3(6)
C10 C11 C12 C13 1.0(7)
C11 C12 C13 C14 -1.1(6)
C10 C9 C14 C13 1.4(6)
P1 C9 C14 C13 -169.8(3)
C12 C13 C14 C9 -0.1(6)
C3 P1 C15 C20 22.3(4)
C9 P1 C15 C20 128.1(3)
Fe1 P1 C15 C20 -100.5(3)
C3 P1 C15 C16 -160.7(3)
C9 P1 C15 C16 -55.0(4)
Fe1 P1 C15 C16 76.5(3)
C20 C15 C16 C17 -1.4(6)
P1 C15 C16 C17 -178.4(3)
C15 C16 C17 C18 0.5(6)
C16 C17 C18 C19 0.7(7)
C17 C18 C19 C20 -1.0(7)
C18 C19 C20 C15 0.1(6)
C16 C15 C20 C19 1.1(6)
P1 C15 C20 C19 178.1(3)
C25 N1 C21 C22 -3.2(6)
Fe1 N1 C21 C22 -174.2(4)
C25 N1 C21 C26 177.7(4)
Fe1 N1 C21 C26 6.7(7)
N1 C21 C22 C23 0.7(6)
C26 C21 C22 C23 179.7(4)
C21 C22 C23 C24 1.0(7)
C22 C23 C24 C25 -0.2(6)
Fe1 O3 C25 N1 1.7(3)
Fe1 O3 C25 C24 -179.2(4)
C21 N1 C25 O3 -176.8(3)
Fe1 N1 C25 O3 -1.8(3)
C21 N1 C25 C24 4.1(6)
Fe1 N1 C25 C24 179.1(3)
C21 N1 C25 Fe1 -175.0(4)
C23 C24 C25 O3 178.7(4)
C23 C24 C25 N1 -2.3(6)
C2 Fe1 C25 O3 177.6(2)
C1 Fe1 C25 O3 -12.0(3)
N1 Fe1 C25 O3 178.0(3)
P1 Fe1 C25 O3 78.4(2)
S1 Fe1 C25 O3 -98.4(2)
C2 Fe1 C25 N1 -0.4(3)
C1 Fe1 C25 N1 170.0(2)
O3 Fe1 C25 N1 -178.0(3)
P1 Fe1 C25 N1 -99.6(2)
S1 Fe1 C25 N1 83.6(2)
Fe1 S1 C27 C32 110.9(3)
Fe1 S1 C27 C28 -72.7(3)
C32 C27 C28 C29 0.6(6)
S1 C27 C28 C29 -175.8(3)
C32 C27 C28 C33 178.1(4)
S1 C27 C28 C33 1.6(5)
C27 C28 C29 C30 2.4(6)
C33 C28 C29 C30 -175.2(4)
C28 C29 C30 C31 -3.4(6)
C28 C29 C30 C34 174.6(4)
C29 C30 C31 C32 1.5(7)
C34 C30 C31 C32 -176.4(4)
C30 C31 C32 C27 1.3(7)
C30 C31 C32 C35 -179.4(4)
C28 C27 C32 C31 -2.4(6)
S1 C27 C32 C31 174.1(3)
C28 C27 C32 C35 178.4(4)
S1 C27 C32 C35 -5.1(6)
